data_7134723
loop_
_publ_author_name
'Liu, Shuai'
'Ge, Yongqi'
'Li, Jianan'
'Sheng, Xiaoyu'
'Zhang, Tian-Shu'
'Wu, Qiong'
'Ding, Weijie'
'Cheng, Xu'

_publ_section_title
;
 Electrochemical site-selective C(sp<sup>3</sup>)-H amination of alkyl
 substituted indoles and pyrroles.
;
_journal_issue 59
_journal_name_full 'Chemical communications (Cambridge, England)'
_journal_page_first 11045
_journal_page_last 11048
_journal_paper_doi 10.1039/d5cc02009c
_journal_volume 61
_journal_year 2025
_chemical_formula_sum 'C21 H27 F3 N2 O7 S'
_chemical_formula_weight 508.51
_space_group_IT_number 14
_space_group_name_Hall '-P 2yn'
_space_group_name_H-M_alt 'P 1 21/n 1'
_symmetry_cell_setting monoclinic
_symmetry_space_group_name_H-M 'P 1 21/n 1'
_atom_sites_solution_hydrogens geom
_atom_sites_solution_primary direct
_atom_sites_solution_secondary difmap
_audit_creation_method SHELXL-97
_audit_update_record
;
2023-09-18 deposited with the CCDC.	2025-06-16 downloaded from the CCDC.
;
_cell_angle_alpha 90.00
_cell_angle_beta 95.477(3)
_cell_angle_gamma 90.00
_cell_formula_units_Z 4
_cell_length_a 9.6415(8)
_cell_length_b 10.1608(9)
_cell_length_c 24.945(2)
_cell_measurement_reflns_used 2347
_cell_measurement_temperature 293(2)
_cell_measurement_theta_max 22.433
_cell_measurement_theta_min 2.347
_cell_volume 2432.6(4)
_computing_cell_refinement 'Bruker SMART'
_computing_data_collection 'Bruker SMART'
_computing_data_reduction 'Bruker SAINT'
_computing_molecular_graphics 'Bruker SHELXTL'
_computing_publication_material 'Bruker SHELXTL'
_computing_structure_refinement 'SHELXL-97 (Sheldrick, 1997)'
_computing_structure_solution 'SHELXS-97 (Sheldrick, 1990)'
_diffrn_ambient_temperature 293(2)
_diffrn_measured_fraction_theta_full 0.995
_diffrn_measured_fraction_theta_max 0.995
_diffrn_measurement_device_type 'CCD area detector'
_diffrn_measurement_method 'phi and omega scans'
_diffrn_radiation_monochromator graphite
_diffrn_radiation_source 'fine-focus sealed tube'
_diffrn_radiation_type MoK\a
_diffrn_radiation_wavelength 0.71073
_diffrn_reflns_av_R_equivalents 0.0639
_diffrn_reflns_av_sigmaI/netI 0.0855
_diffrn_reflns_limit_h_max 7
_diffrn_reflns_limit_h_min -11
_diffrn_reflns_limit_k_max 11
_diffrn_reflns_limit_k_min -12
_diffrn_reflns_limit_l_max 29
_diffrn_reflns_limit_l_min -28
_diffrn_reflns_number 11423
_diffrn_reflns_theta_full 25.02
_diffrn_reflns_theta_max 25.02
_diffrn_reflns_theta_min 2.17
_exptl_absorpt_coefficient_mu 0.199
_exptl_absorpt_correction_T_max 0.9746
_exptl_absorpt_correction_T_min 0.9372
_exptl_absorpt_correction_type multi-scan
_exptl_absorpt_process_details sadabs
_exptl_crystal_density_diffrn 1.388
_exptl_crystal_density_meas 0
_exptl_crystal_density_method 'not measured'
_exptl_crystal_F_000 1064
_exptl_crystal_size_max 0.33
_exptl_crystal_size_mid 0.22
_exptl_crystal_size_min 0.13
_refine_diff_density_max 0.433
_refine_diff_density_min -0.270
_refine_diff_density_rms 0.065
_refine_ls_extinction_coef 0.019(2)
_refine_ls_extinction_expression Fc^*^=kFc[1+0.001xFc^2^\l^3^/sin(2\q)]^-1/4^
_refine_ls_extinction_method SHELXL
_refine_ls_goodness_of_fit_ref 1.087
_refine_ls_hydrogen_treatment mixed
_refine_ls_matrix_type full
_refine_ls_number_parameters 324
_refine_ls_number_reflns 4274
_refine_ls_number_restraints 135
_refine_ls_restrained_S_all 1.105
_refine_ls_R_factor_all 0.1232
_refine_ls_R_factor_gt 0.0751
_refine_ls_shift/su_max 0.002
_refine_ls_shift/su_mean 0.000
_refine_ls_structure_factor_coef Fsqd
_refine_ls_weighting_details 'calc w=1/[\s^2^(Fo^2^)+(0.1015P)^2^+1.2668P] where P=(Fo^2^+2Fc^2^)/3'
_refine_ls_weighting_scheme calc
_refine_ls_wR_factor_gt 0.1967
_refine_ls_wR_factor_ref 0.2200
_reflns_number_gt 2588
_reflns_number_total 4274
_reflns_threshold_expression >2sigma(I)
_cod_data_source_file d5cc02009c2.cif
_cod_data_source_block 230917d
_cod_depositor_comments
;
The following automatic conversions were performed:

data item '_symmetry_cell_setting' value 'Monoclinic' was changed to
'monoclinic' in accordance with the
/home/data/users/saulius/crontab/automatic-downloads/rss-feeds/RSC/lib/dictionaries/cif_core.dic
dictionary named 'cif_core.dic' version 2.4.2 last updated on
2011-04-26.

Automatic conversion script
Id: cif_fix_values 8170 2020-07-09 18:12:32Z antanas 

 Adding full bibliography for 7134723.cif.
;
_cod_original_sg_symbol_H-M P2(1)/n
_cod_database_code 7134723

loop_
_symmetry_equiv_pos_as_xyz
'x, y, z'
'-x+1/2, y+1/2, -z+1/2'
'-x, -y, -z'
'x-1/2, -y-1/2, z-1/2'

loop_
_atom_site_label
_atom_site_type_symbol
_atom_site_fract_x
_atom_site_fract_y
_atom_site_fract_z
_atom_site_U_iso_or_equiv
_atom_site_adp_type
_atom_site_occupancy
_atom_site_symmetry_multiplicity
_atom_site_calc_flag
_atom_site_refinement_flags
_atom_site_disorder_assembly
_atom_site_disorder_group
S1 S 1.06992(11) 0.53350(11) 0.11311(5) 0.0460(4) Uani 1 1 d . . .
F1 F 1.3042(16) 0.6503(15) 0.2395(9) 0.175(4) Uani 0.375(11) 1 d PDU A 1
F2 F 1.187(4) 0.796(3) 0.2770(7) 0.180(4) Uani 0.375(11) 1 d PDU A 1
F3 F 1.277(3) 0.8380(18) 0.2045(9) 0.180(5) Uani 0.375(11) 1 d PDU A 1
F1' F 1.3408(8) 0.7291(16) 0.2276(5) 0.175(4) Uani 0.625(11) 1 d PD A 2
F2' F 1.178(2) 0.7516(16) 0.2795(4) 0.180(4) Uani 0.625(11) 1 d PD A 2
F3' F 1.1793(16) 0.8653(9) 0.2079(5) 0.180(5) Uani 0.625(11) 1 d PD A 2
N1 N 0.9947(3) 0.9015(3) 0.08031(12) 0.0325(8) Uani 1 1 d . . .
N2 N 0.9224(3) 0.5960(3) 0.09017(13) 0.0397(9) Uani 1 1 d . . .
O1 O 0.8892(3) 1.0283(3) 0.13687(12) 0.0501(9) Uani 1 1 d . . .
O2 O 0.7938(4) 0.8388(4) 0.11170(16) 0.0758(12) Uani 1 1 d . . .
O3 O 0.6924(3) 0.5838(3) 0.08736(13) 0.0531(9) Uani 1 1 d . . .
O4 O 0.8153(4) 0.5674(4) 0.16713(14) 0.0748(12) Uani 1 1 d . . .
O5 O 1.1451(3) 0.6432(3) 0.14854(13) 0.0598(10) Uani 1 1 d . . .
O6 O 1.0485(4) 0.4251(3) 0.14546(15) 0.0707(11) Uani 1 1 d . . .
O7 O 1.1495(3) 0.5232(3) 0.06939(13) 0.0573(9) Uani 1 1 d . . .
C1 C 0.8830(5) 0.9182(4) 0.11050(17) 0.0421(11) Uani 1 1 d . . .
C2 C 0.9140(4) 0.6785(4) 0.04145(15) 0.0369(10) Uani 1 1 d . . .
H2A H 0.8190 0.7095 0.0340 0.044 Uiso 1 1 calc R . .
H2B H 0.9356 0.6246 0.0113 0.044 Uiso 1 1 calc R . .
C3 C 1.0089(4) 0.7943(4) 0.04526(15) 0.0338(9) Uani 1 1 d . . .
C4 C 1.1175(4) 0.8162(4) 0.01696(15) 0.0358(10) Uani 1 1 d . . .
C5 C 1.1782(4) 0.9379(4) 0.03370(16) 0.0373(10) Uani 1 1 d . . .
C6 C 1.1021(4) 0.9906(4) 0.07329(16) 0.0348(10) Uani 1 1 d . . .
C7 C 1.1384(4) 1.1079(4) 0.09837(18) 0.0453(11) Uani 1 1 d . . .
H7 H 1.0877 1.1426 0.1249 0.054 Uiso 1 1 calc R . .
C8 C 1.2524(5) 1.1708(5) 0.0824(2) 0.0580(13) Uani 1 1 d . . .
H8 H 1.2795 1.2501 0.0988 0.070 Uiso 1 1 calc R . .
C9 C 1.3285(5) 1.1221(5) 0.0433(2) 0.0597(14) Uani 1 1 d . . .
H9 H 1.4056 1.1684 0.0338 0.072 Uiso 1 1 calc R . .
C10 C 1.2920(5) 1.0057(5) 0.01810(19) 0.0480(12) Uani 1 1 d . . .
H10 H 1.3426 0.9731 -0.0089 0.058 Uiso 1 1 calc R . .
C11 C 1.1680(5) 0.7315(5) -0.02549(17) 0.0517(12) Uani 1 1 d . . .
H11A H 1.1375 0.6427 -0.0208 0.078 Uiso 1 1 calc R . .
H11B H 1.2679 0.7339 -0.0229 0.078 Uiso 1 1 calc R . .
H11C H 1.1312 0.7630 -0.0603 0.078 Uiso 1 1 calc R . .
C12 C 0.8060(5) 0.5819(5) 0.1199(2) 0.0482(12) Uani 1 1 d . . .
C13 C 0.5621(5) 0.5961(6) 0.1122(2) 0.0710(17) Uani 1 1 d U . .
H13 H 0.5829 0.6374 0.1476 0.085 Uiso 1 1 calc R . .
C14 C 0.4729(6) 0.6863(7) 0.0784(3) 0.109(3) Uani 1 1 d U . .
H14A H 0.4574 0.6511 0.0426 0.164 Uiso 1 1 calc R . .
H14B H 0.5177 0.7704 0.0772 0.164 Uiso 1 1 calc R . .
H14C H 0.3852 0.6962 0.0933 0.164 Uiso 1 1 calc R . .
C15 C 0.5052(7) 0.4667(7) 0.1205(4) 0.120(3) Uani 1 1 d U . .
H15A H 0.4826 0.4247 0.0863 0.181 Uiso 1 1 calc R . .
H15B H 0.4224 0.4748 0.1388 0.181 Uiso 1 1 calc R . .
H15C H 0.5727 0.4147 0.1419 0.181 Uiso 1 1 calc R . .
C16 C 0.7888(6) 1.0568(5) 0.1762(2) 0.0574(14) Uani 1 1 d U . .
C17 C 0.8394(8) 1.1894(7) 0.1972(3) 0.114(3) Uani 1 1 d U . .
H17A H 0.7754 1.2239 0.2209 0.170 Uiso 1 1 calc R . .
H17B H 0.8451 1.2487 0.1675 0.170 Uiso 1 1 calc R . .
H17C H 0.9299 1.1801 0.2165 0.170 Uiso 1 1 calc R . .
C18 C 0.6468(7) 1.0691(8) 0.1477(3) 0.110(3) Uani 1 1 d U . .
H18A H 0.6153 0.9842 0.1347 0.165 Uiso 1 1 calc R . .
H18B H 0.6494 1.1284 0.1178 0.165 Uiso 1 1 calc R . .
H18C H 0.5841 1.1025 0.1721 0.165 Uiso 1 1 calc R . .
C19 C 0.7997(10) 0.9546(7) 0.2184(3) 0.123(3) Uani 1 1 d U . .
H19A H 0.7760 0.8705 0.2025 0.185 Uiso 1 1 calc R . .
H19B H 0.7367 0.9747 0.2448 0.185 Uiso 1 1 calc R . .
H19C H 0.8933 0.9519 0.2353 0.185 Uiso 1 1 calc R . .
C20 C 1.1081(7) 0.6596(8) 0.2018(2) 0.103(2) Uani 1 1 d U A .
H20A H 1.0154 0.6970 0.2011 0.124 Uiso 1 1 calc R . .
H20B H 1.1084 0.5752 0.2200 0.124 Uiso 1 1 calc R . .
C21 C 1.2070(9) 0.7451(10) 0.2291(3) 0.133(3) Uani 1 1 d DU . .

loop_
_atom_site_aniso_label
_atom_site_aniso_U_11
_atom_site_aniso_U_22
_atom_site_aniso_U_33
_atom_site_aniso_U_23
_atom_site_aniso_U_13
_atom_site_aniso_U_12
S1 0.0384(6) 0.0423(7) 0.0572(8) 0.0018(6) 0.0033(5) -0.0006(5)
F1 0.093(5) 0.232(12) 0.187(7) -0.048(9) -0.055(5) -0.056(6)
F2 0.227(7) 0.214(11) 0.093(3) -0.073(5) -0.013(4) -0.044(8)
F3 0.227(13) 0.140(7) 0.173(6) -0.060(6) 0.017(9) -0.050(8)
F1' 0.093(5) 0.232(12) 0.187(7) -0.048(9) -0.055(5) -0.056(6)
F2' 0.227(7) 0.214(11) 0.093(3) -0.073(5) -0.013(4) -0.044(8)
F3' 0.227(13) 0.140(7) 0.173(6) -0.060(6) 0.017(9) -0.050(8)
N1 0.0344(18) 0.0315(19) 0.0329(18) -0.0036(15) 0.0099(14) -0.0021(15)
N2 0.0320(18) 0.042(2) 0.046(2) 0.0070(17) 0.0099(16) -0.0009(16)
O1 0.060(2) 0.0393(19) 0.0560(19) -0.0148(15) 0.0312(16) -0.0061(15)
O2 0.075(2) 0.058(2) 0.105(3) -0.031(2) 0.061(2) -0.028(2)
O3 0.0308(16) 0.063(2) 0.066(2) 0.0029(17) 0.0050(15) -0.0138(15)
O4 0.055(2) 0.122(4) 0.049(2) 0.028(2) 0.0152(17) -0.003(2)
O5 0.053(2) 0.067(2) 0.057(2) -0.0103(17) -0.0057(16) -0.0140(17)
O6 0.064(2) 0.056(2) 0.092(3) 0.032(2) 0.006(2) 0.0022(18)
O7 0.0435(18) 0.060(2) 0.070(2) -0.0072(17) 0.0137(17) 0.0072(16)
C1 0.052(3) 0.038(3) 0.039(2) 0.000(2) 0.023(2) -0.002(2)
C2 0.040(2) 0.039(3) 0.032(2) -0.0061(19) 0.0057(18) -0.0036(19)
C3 0.034(2) 0.032(2) 0.036(2) -0.0015(18) 0.0068(18) -0.0001(17)
C4 0.038(2) 0.039(3) 0.031(2) 0.0021(18) 0.0076(18) 0.0039(19)
C5 0.034(2) 0.038(3) 0.040(2) 0.0108(19) 0.0038(18) -0.0010(18)
C6 0.035(2) 0.030(2) 0.039(2) 0.0022(18) 0.0040(18) 0.0026(18)
C7 0.042(2) 0.036(3) 0.058(3) -0.006(2) 0.009(2) -0.007(2)
C8 0.054(3) 0.044(3) 0.078(3) -0.002(3) 0.011(3) -0.015(2)
C9 0.047(3) 0.052(3) 0.082(4) 0.010(3) 0.011(3) -0.015(2)
C10 0.040(3) 0.048(3) 0.058(3) 0.013(2) 0.014(2) -0.002(2)
C11 0.055(3) 0.056(3) 0.047(3) -0.008(2) 0.020(2) -0.001(2)
C12 0.036(3) 0.050(3) 0.058(3) 0.003(2) 0.007(2) -0.005(2)
C13 0.029(3) 0.092(4) 0.094(4) 0.029(3) 0.010(3) -0.014(3)
C14 0.038(3) 0.117(6) 0.174(7) 0.049(5) 0.014(4) 0.003(3)
C15 0.067(4) 0.093(6) 0.205(8) 0.047(5) 0.032(5) -0.018(4)
C16 0.072(3) 0.049(3) 0.057(3) -0.010(2) 0.039(3) 0.002(2)
C17 0.133(6) 0.090(5) 0.130(6) -0.070(4) 0.073(5) -0.024(4)
C18 0.071(4) 0.121(6) 0.144(6) -0.035(5) 0.049(4) 0.021(4)
C19 0.215(8) 0.101(6) 0.066(4) 0.020(4) 0.076(5) 0.050(5)
C20 0.093(5) 0.149(7) 0.065(4) -0.038(4) -0.006(3) -0.024(4)
C21 0.144(7) 0.165(9) 0.082(5) -0.044(6) -0.031(5) 0.017(7)

loop_
_atom_type_symbol
_atom_type_description
_atom_type_scat_dispersion_real
_atom_type_scat_dispersion_imag
_atom_type_scat_source
C C 0.0033 0.0016 'International Tables Vol C Tables 4.2.6.8 and 6.1.1.4'
H H 0.0000 0.0000 'International Tables Vol C Tables 4.2.6.8 and 6.1.1.4'
N N 0.0061 0.0033 'International Tables Vol C Tables 4.2.6.8 and 6.1.1.4'
O O 0.0106 0.0060 'International Tables Vol C Tables 4.2.6.8 and 6.1.1.4'
F F 0.0171 0.0103 'International Tables Vol C Tables 4.2.6.8 and 6.1.1.4'
S S 0.1246 0.1234 'International Tables Vol C Tables 4.2.6.8 and 6.1.1.4'

loop_
_geom_angle_atom_site_label_1
_geom_angle_atom_site_label_2
_geom_angle_atom_site_label_3
_geom_angle
_geom_angle_site_symmetry_1
_geom_angle_site_symmetry_3
_geom_angle_publ_flag
O6 S1 O7 121.1(2) . . ?
O6 S1 O5 108.9(2) . . ?
O7 S1 O5 103.66(19) . . ?
O6 S1 N2 110.1(2) . . ?
O7 S1 N2 106.49(19) . . ?
O5 S1 N2 105.45(19) . . ?
C1 N1 C6 127.8(3) . . ?
C1 N1 C3 124.0(3) . . ?
C6 N1 C3 107.8(3) . . ?
C12 N2 C2 120.5(3) . . ?
C12 N2 S1 119.5(3) . . ?
C2 N2 S1 119.7(3) . . ?
C1 O1 C16 120.5(3) . . ?
C12 O3 C13 116.4(4) . . ?
C20 O5 S1 118.0(4) . . ?
O2 C1 O1 125.1(4) . . ?
O2 C1 N1 122.4(4) . . ?
O1 C1 N1 112.5(4) . . ?
N2 C2 C3 114.4(3) . . ?
N2 C2 H2A 108.7 . . ?
C3 C2 H2A 108.7 . . ?
N2 C2 H2B 108.7 . . ?
C3 C2 H2B 108.7 . . ?
H2A C2 H2B 107.6 . . ?
C4 C3 N1 109.0(3) . . ?
C4 C3 C2 127.3(4) . . ?
N1 C3 C2 123.7(3) . . ?
C3 C4 C5 108.2(3) . . ?
C3 C4 C11 127.4(4) . . ?
C5 C4 C11 124.3(4) . . ?
C10 C5 C6 119.6(4) . . ?
C10 C5 C4 132.0(4) . . ?
C6 C5 C4 108.3(3) . . ?
C7 C6 C5 121.8(4) . . ?
C7 C6 N1 131.6(4) . . ?
C5 C6 N1 106.6(3) . . ?
C8 C7 C6 116.8(4) . . ?
C8 C7 H7 121.6 . . ?
C6 C7 H7 121.6 . . ?
C7 C8 C9 122.8(5) . . ?
C7 C8 H8 118.6 . . ?
C9 C8 H8 118.6 . . ?
C8 C9 C10 120.5(4) . . ?
C8 C9 H9 119.7 . . ?
C10 C9 H9 119.7 . . ?
C9 C10 C5 118.5(4) . . ?
C9 C10 H10 120.8 . . ?
C5 C10 H10 120.8 . . ?
C4 C11 H11A 109.5 . . ?
C4 C11 H11B 109.5 . . ?
H11A C11 H11B 109.5 . . ?
C4 C11 H11C 109.5 . . ?
H11A C11 H11C 109.5 . . ?
H11B C11 H11C 109.5 . . ?
O4 C12 O3 127.1(4) . . ?
O4 C12 N2 123.2(4) . . ?
O3 C12 N2 109.6(4) . . ?
C15 C13 O3 109.6(5) . . ?
C15 C13 C14 116.1(5) . . ?
O3 C13 C14 106.9(4) . . ?
C15 C13 H13 108.0 . . ?
O3 C13 H13 108.0 . . ?
C14 C13 H13 108.0 . . ?
C13 C14 H14A 109.5 . . ?
C13 C14 H14B 109.5 . . ?
H14A C14 H14B 109.5 . . ?
C13 C14 H14C 109.5 . . ?
H14A C14 H14C 109.5 . . ?
H14B C14 H14C 109.5 . . ?
C13 C15 H15A 109.5 . . ?
C13 C15 H15B 109.5 . . ?
H15A C15 H15B 109.5 . . ?
C13 C15 H15C 109.5 . . ?
H15A C15 H15C 109.5 . . ?
H15B C15 H15C 109.5 . . ?
O1 C16 C19 109.3(4) . . ?
O1 C16 C18 109.3(4) . . ?
C19 C16 C18 113.6(6) . . ?
O1 C16 C17 101.3(4) . . ?
C19 C16 C17 112.5(6) . . ?
C18 C16 C17 110.1(5) . . ?
C16 C17 H17A 109.5 . . ?
C16 C17 H17B 109.5 . . ?
H17A C17 H17B 109.5 . . ?
C16 C17 H17C 109.5 . . ?
H17A C17 H17C 109.5 . . ?
H17B C17 H17C 109.5 . . ?
C16 C18 H18A 109.5 . . ?
C16 C18 H18B 109.5 . . ?
H18A C18 H18B 109.5 . . ?
C16 C18 H18C 109.5 . . ?
H18A C18 H18C 109.5 . . ?
H18B C18 H18C 109.5 . . ?
C16 C19 H19A 109.5 . . ?
C16 C19 H19B 109.5 . . ?
H19A C19 H19B 109.5 . . ?
C16 C19 H19C 109.5 . . ?
H19A C19 H19C 109.5 . . ?
H19B C19 H19C 109.5 . . ?
C21 C20 O5 107.8(6) . . ?
C21 C20 H20A 110.2 . . ?
O5 C20 H20A 110.2 . . ?
C21 C20 H20B 110.2 . . ?
O5 C20 H20B 110.2 . . ?
H20A C20 H20B 108.5 . . ?
F1' C21 F2' 109.8(10) . . ?
F1' C21 F2 108(2) . . ?
F2' C21 F2 20.4(17) . . ?
F1' C21 F3 62.3(11) . . ?
F2' C21 F3 124.5(16) . . ?
F2 C21 F3 104.9(12) . . ?
F1' C21 F3' 105.1(9) . . ?
F2' C21 F3' 106.2(10) . . ?
F2 C21 F3' 87.7(14) . . ?
F3 C21 F3' 43.2(10) . . ?
F1' C21 F1 41.2(8) . . ?
F2' C21 F1 93.5(15) . . ?
F2 C21 F1 105.2(12) . . ?
F3 C21 F1 102.8(11) . . ?
F3' C21 F1 146.0(11) . . ?
F1' C21 C20 122.1(9) . . ?
F2' C21 C20 107.1(11) . . ?
F2 C21 C20 121.6(17) . . ?
F3 C21 C20 123.6(13) . . ?
F3' C21 C20 105.5(9) . . ?
F1 C21 C20 94.5(10) . . ?

loop_
_geom_bond_atom_site_label_1
_geom_bond_atom_site_label_2
_geom_bond_distance
_geom_bond_site_symmetry_2
_geom_bond_publ_flag
S1 O6 1.393(3) . ?
S1 O7 1.396(3) . ?
S1 O5 1.558(3) . ?
S1 N2 1.612(4) . ?
F1 C21 1.351(10) . ?
F2 C21 1.331(10) . ?
F3 C21 1.341(9) . ?
F1' C21 1.304(8) . ?
F2' C21 1.315(8) . ?
F3' C21 1.349(9) . ?
N1 C1 1.383(5) . ?
N1 C6 1.399(5) . ?
N1 C3 1.411(5) . ?
N2 C12 1.411(5) . ?
N2 C2 1.473(5) . ?
O1 C1 1.295(5) . ?
O1 C16 1.471(5) . ?
O2 C1 1.182(5) . ?
O3 C12 1.299(5) . ?
O3 C13 1.458(5) . ?
O4 C12 1.182(5) . ?
O5 C20 1.417(6) . ?
C2 C3 1.488(5) . ?
C2 H2A 0.9700 . ?
C2 H2B 0.9700 . ?
C3 C4 1.336(5) . ?
C4 C5 1.414(6) . ?
C4 C11 1.482(5) . ?
C5 C10 1.382(6) . ?
C5 C6 1.393(5) . ?
C6 C7 1.375(6) . ?
C7 C8 1.363(6) . ?
C7 H7 0.9300 . ?
C8 C9 1.367(7) . ?
C8 H8 0.9300 . ?
C9 C10 1.370(7) . ?
C9 H9 0.9300 . ?
C10 H10 0.9300 . ?
C11 H11A 0.9600 . ?
C11 H11B 0.9600 . ?
C11 H11C 0.9600 . ?
C13 C15 1.448(8) . ?
C13 C14 1.467(8) . ?
C13 H13 0.9800 . ?
C14 H14A 0.9600 . ?
C14 H14B 0.9600 . ?
C14 H14C 0.9600 . ?
C15 H15A 0.9600 . ?
C15 H15B 0.9600 . ?
C15 H15C 0.9600 . ?
C16 C19 1.475(8) . ?
C16 C18 1.487(9) . ?
C16 C17 1.510(8) . ?
C17 H17A 0.9600 . ?
C17 H17B 0.9600 . ?
C17 H17C 0.9600 . ?
C18 H18A 0.9600 . ?
C18 H18B 0.9600 . ?
C18 H18C 0.9600 . ?
C19 H19A 0.9600 . ?
C19 H19B 0.9600 . ?
C19 H19C 0.9600 . ?
C20 C21 1.417(10) . ?
C20 H20A 0.9700 . ?
C20 H20B 0.9700 . ?

loop_
_geom_torsion_atom_site_label_1
_geom_torsion_atom_site_label_2
_geom_torsion_atom_site_label_3
_geom_torsion_atom_site_label_4
_geom_torsion
_geom_torsion_site_symmetry_1
_geom_torsion_site_symmetry_2
_geom_torsion_site_symmetry_3
_geom_torsion_site_symmetry_4
_geom_torsion_publ_flag
O6 S1 N2 C12 27.7(4) . . . . ?
O7 S1 N2 C12 160.7(3) . . . . ?
O5 S1 N2 C12 -89.6(4) . . . . ?
O6 S1 N2 C2 -158.5(3) . . . . ?
O7 S1 N2 C2 -25.5(4) . . . . ?
O5 S1 N2 C2 84.2(3) . . . . ?
O6 S1 O5 C20 -37.0(5) . . . . ?
O7 S1 O5 C20 -167.2(4) . . . . ?
N2 S1 O5 C20 81.1(5) . . . . ?
C16 O1 C1 O2 6.7(7) . . . . ?
C16 O1 C1 N1 -172.7(4) . . . . ?
C6 N1 C1 O2 176.2(5) . . . . ?
C3 N1 C1 O2 4.7(7) . . . . ?
C6 N1 C1 O1 -4.4(6) . . . . ?
C3 N1 C1 O1 -175.8(4) . . . . ?
C12 N2 C2 C3 116.7(4) . . . . ?
S1 N2 C2 C3 -57.0(4) . . . . ?
C1 N1 C3 C4 171.7(4) . . . . ?
C6 N1 C3 C4 -1.2(4) . . . . ?
C1 N1 C3 C2 -7.5(6) . . . . ?
C6 N1 C3 C2 179.6(4) . . . . ?
N2 C2 C3 C4 114.2(4) . . . . ?
N2 C2 C3 N1 -66.7(5) . . . . ?
N1 C3 C4 C5 1.0(4) . . . . ?
C2 C3 C4 C5 -179.9(4) . . . . ?
N1 C3 C4 C11 -178.2(4) . . . . ?
C2 C3 C4 C11 1.0(7) . . . . ?
C3 C4 C5 C10 179.3(4) . . . . ?
C11 C4 C5 C10 -1.5(7) . . . . ?
C3 C4 C5 C6 -0.4(5) . . . . ?
C11 C4 C5 C6 178.8(4) . . . . ?
C10 C5 C6 C7 -1.3(6) . . . . ?
C4 C5 C6 C7 178.4(4) . . . . ?
C10 C5 C6 N1 179.9(4) . . . . ?
C4 C5 C6 N1 -0.4(4) . . . . ?
C1 N1 C6 C7 9.7(7) . . . . ?
C3 N1 C6 C7 -177.7(4) . . . . ?
C1 N1 C6 C5 -171.6(4) . . . . ?
C3 N1 C6 C5 1.0(4) . . . . ?
C5 C6 C7 C8 0.4(7) . . . . ?
N1 C6 C7 C8 178.9(4) . . . . ?
C6 C7 C8 C9 0.2(7) . . . . ?
C7 C8 C9 C10 0.1(8) . . . . ?
C8 C9 C10 C5 -1.0(7) . . . . ?
C6 C5 C10 C9 1.6(6) . . . . ?
C4 C5 C10 C9 -178.1(4) . . . . ?
C13 O3 C12 O4 13.4(8) . . . . ?
C13 O3 C12 N2 -168.4(4) . . . . ?
C2 N2 C12 O4 -147.6(5) . . . . ?
S1 N2 C12 O4 26.1(7) . . . . ?
C2 N2 C12 O3 34.2(5) . . . . ?
S1 N2 C12 O3 -152.1(3) . . . . ?
C12 O3 C13 C15 -93.8(6) . . . . ?
C12 O3 C13 C14 139.5(5) . . . . ?
C1 O1 C16 C19 59.2(7) . . . . ?
C1 O1 C16 C18 -65.7(6) . . . . ?
C1 O1 C16 C17 178.1(5) . . . . ?
S1 O5 C20 C21 168.7(5) . . . . ?
O5 C20 C21 F1' -47.7(13) . . . . ?
O5 C20 C21 F2' -175.4(10) . . . . ?
O5 C20 C21 F2 168.8(15) . . . . ?
O5 C20 C21 F3 28.3(17) . . . . ?
O5 C20 C21 F3' 71.8(10) . . . . ?
O5 C20 C21 F1 -80.3(12) . . . . ?
